data_4327844
loop_
_publ_author_name
'In\^es Rodrigues'
'Ionut Mihalcea'
'Christophe Volkringer'
'Thierry Loiseau'
'Marc Visseaux'

_publ_section_title
;
 Water-Free Neodymium 2,6-Naphthalenedicarboxylates Coordination Complexes
 and Their Application as Catalysts for Isoprene Polymerization
;
_journal_name_full 'Inorganic Chemistry'
_journal_page_first 483
_journal_page_last 490
_journal_paper_doi 10.1021/ic2019346
_journal_volume 51
_journal_year 2012
_chemical_formula_sum 'C13 H6 Nd O7'
_chemical_formula_weight 418.42
_chemical_name_systematic
;
 ?
;
_space_group_IT_number 61
_symmetry_cell_setting orthorhombic
_symmetry_space_group_name_Hall '-P 2ac 2ab'
_symmetry_space_group_name_H-M 'P b c a'
_atom_sites_solution_hydrogens geom
_atom_sites_solution_primary direct
_atom_sites_solution_secondary difmap
_audit_creation_method SHELXL-97
_cell_angle_alpha 90.00
_cell_angle_beta 90.00
_cell_angle_gamma 90.00
_cell_formula_units_Z 8
_cell_length_a 10.7908(11)
_cell_length_b 8.6951(9)
_cell_length_c 25.475(2)
_cell_measurement_reflns_used 8332
_cell_measurement_temperature 293(2)
_cell_measurement_theta_max 30.62
_cell_measurement_theta_min 2.47
_cell_volume 2390.2(4)
_computing_structure_refinement 'SHELXL-97 (Sheldrick, 1997)'
_diffrn_ambient_temperature 293(2)
_diffrn_measured_fraction_theta_full 0.999
_diffrn_measured_fraction_theta_max 0.999
_diffrn_radiation_monochromator graphite
_diffrn_radiation_source 'fine-focus sealed tube'
_diffrn_radiation_type MoK\a
_diffrn_radiation_wavelength 0.71073
_diffrn_reflns_av_R_equivalents 0.0557
_diffrn_reflns_av_sigmaI/netI 0.0295
_diffrn_reflns_limit_h_max 15
_diffrn_reflns_limit_h_min -15
_diffrn_reflns_limit_k_max 12
_diffrn_reflns_limit_k_min -9
_diffrn_reflns_limit_l_max 34
_diffrn_reflns_limit_l_min -36
_diffrn_reflns_number 45287
_diffrn_reflns_theta_full 30.78
_diffrn_reflns_theta_max 30.78
_diffrn_reflns_theta_min 1.60
_exptl_absorpt_coefficient_mu 4.378
_exptl_absorpt_correction_T_max 0.8443
_exptl_absorpt_correction_T_min 0.2380
_exptl_absorpt_correction_type empirical
_exptl_absorpt_process_details empirical
_exptl_crystal_colour pink
_exptl_crystal_density_diffrn 2.325
_exptl_crystal_description needle
_exptl_crystal_F_000 1600
_exptl_crystal_size_max 0.46
_exptl_crystal_size_mid 0.08
_exptl_crystal_size_min 0.04
_refine_diff_density_max 1.891
_refine_diff_density_min -0.960
_refine_diff_density_rms 0.358
_refine_ls_extinction_coef 0.00398(16)
_refine_ls_extinction_expression Fc^*^=kFc[1+0.001xFc^2^\l^3^/sin(2\q)]^-1/4^
_refine_ls_extinction_method SHELXL
_refine_ls_goodness_of_fit_ref 1.362
_refine_ls_hydrogen_treatment constr
_refine_ls_matrix_type full
_refine_ls_number_parameters 191
_refine_ls_number_reflns 3738
_refine_ls_number_restraints 0
_refine_ls_restrained_S_all 1.362
_refine_ls_R_factor_all 0.0492
_refine_ls_R_factor_gt 0.0308
_refine_ls_shift/su_max 0.003
_refine_ls_shift/su_mean 0.000
_refine_ls_structure_factor_coef Fsqd
_refine_ls_weighting_details 'calc w=1/[\s^2^(Fo^2^)+(0.0278P)^2^+8.8762P] where P=(Fo^2^+2Fc^2^)/3'
_refine_ls_weighting_scheme calc
_refine_ls_wR_factor_gt 0.0690
_refine_ls_wR_factor_ref 0.0981
_reflns_number_gt 2782
_reflns_number_total 3738
_reflns_threshold_expression >2sigma(I)
_cod_data_source_file ic2019346_si_003.cif
_cod_data_source_block Ndndcox
_cod_original_cell_volume 2390.3(4)
_cod_database_code 4327844

loop_
_symmetry_equiv_pos_as_xyz
'x, y, z'
'-x+1/2, -y, z+1/2'
'-x, y+1/2, -z+1/2'
'x+1/2, -y+1/2, -z'
'-x, -y, -z'
'x-1/2, y, -z-1/2'
'x, -y-1/2, z-1/2'
'-x-1/2, y-1/2, z'

loop_
_atom_site_label
_atom_site_type_symbol
_atom_site_fract_x
_atom_site_fract_y
_atom_site_fract_z
_atom_site_U_iso_or_equiv
_atom_site_adp_type
_atom_site_occupancy
_atom_site_symmetry_multiplicity
_atom_site_calc_flag
_atom_site_refinement_flags
Nd1 Nd 0.245726(19) 0.18029(3) 0.529983(8) 0.01211(10) Uani 1 1 d .
O1 O 0.3930(3) 0.0739(4) 0.46588(14) 0.0240(8) Uani 1 1 d .
O2 O 0.2168(4) 0.0761(4) 0.61717(14) 0.0241(8) Uani 1 1 d .
O3 O 0.0184(3) 0.1497(4) 0.54472(14) 0.0191(7) Uani 1 1 d .
O4 O 0.1317(3) 0.2538(4) 0.45041(13) 0.0215(7) Uani 1 1 d .
O5 O 0.4372(3) 0.2269(5) 0.57732(14) 0.0244(8) Uani 1 1 d .
O6 O -0.1535(3) 0.0666(4) 0.50448(14) 0.0183(7) Uani 1 1 d .
O7 O 0.3329(3) -0.0917(4) 0.57505(13) 0.0194(7) Uani 1 1 d .
C1 C -0.0384(4) 0.0626(5) 0.51455(18) 0.0144(9) Uani 1 1 d .
C2 C 0.5487(4) 0.2625(5) 0.58437(17) 0.0149(9) Uani 1 1 d .
C3 C 0.2921(4) -0.0325(6) 0.61808(18) 0.0171(9) Uani 1 1 d .
C4 C 0.5878(4) 0.3225(6) 0.63719(18) 0.0174(9) Uani 1 1 d .
C5 C 0.3400(5) -0.0881(6) 0.66957(18) 0.0178(9) Uani 1 1 d .
C6 C 0.5238(4) 0.2818(6) 0.68138(18) 0.0184(10) Uani 1 1 d .
H6 H 0.4507 0.2259 0.6784 0.022 Uiso 1 1 calc R
C7 C 0.4451(5) -0.1833(6) 0.67320(19) 0.0228(11) Uani 1 1 d .
H7 H 0.4833 -0.2192 0.6429 0.027 Uiso 1 1 calc R
C8 C 0.2806(5) -0.0396(6) 0.71450(19) 0.0204(10) Uani 1 1 d .
H8 H 0.2106 0.0223 0.7118 0.024 Uiso 1 1 calc R
C9 C 0.6953(5) 0.4147(7) 0.6408(2) 0.0252(12) Uani 1 1 d .
H9 H 0.7382 0.4423 0.6106 0.030 Uiso 1 1 calc R
C10 C 0.5679(4) 0.3238(6) 0.73158(18) 0.0176(9) Uani 1 1 d .
C11 C 0.7364(5) 0.4635(7) 0.6888(2) 0.0260(11) Uani 1 1 d .
H11 H 0.8052 0.5276 0.6909 0.031 Uiso 1 1 calc R
C12 C 0.3245(4) -0.0825(6) 0.76476(19) 0.0187(10) Uani 1 1 d .
C13 C 0.4912(5) -0.2232(6) 0.72138(18) 0.0235(11) Uani 1 1 d .
H13 H 0.5628 -0.2825 0.7233 0.028 Uiso 1 1 calc R

loop_
_atom_site_aniso_label
_atom_site_aniso_U_11
_atom_site_aniso_U_22
_atom_site_aniso_U_33
_atom_site_aniso_U_23
_atom_site_aniso_U_13
_atom_site_aniso_U_12
Nd1 0.01218(12) 0.01296(15) 0.01118(13) -0.00097(8) -0.00127(8) -0.00037(9)
O1 0.0227(17) 0.024(2) 0.0256(19) -0.0043(15) 0.0054(14) -0.0012(14)
O2 0.0279(17) 0.027(2) 0.0176(17) 0.0063(15) 0.0015(14) 0.0077(15)
O3 0.0147(14) 0.0206(18) 0.0219(17) -0.0040(14) -0.0009(12) -0.0007(13)
O4 0.0226(16) 0.026(2) 0.0161(16) -0.0023(15) -0.0043(13) 0.0015(15)
O5 0.0193(16) 0.035(2) 0.0189(17) -0.0002(16) -0.0054(13) -0.0079(16)
O6 0.0134(14) 0.0165(18) 0.0251(18) -0.0003(14) -0.0028(13) 0.0011(12)
O7 0.0257(17) 0.0184(19) 0.0143(16) -0.0027(13) -0.0026(13) -0.0020(14)
C1 0.0123(18) 0.015(2) 0.016(2) 0.0030(17) 0.0001(16) -0.0015(16)
C2 0.020(2) 0.011(2) 0.014(2) 0.0015(17) -0.0020(16) 0.0000(17)
C3 0.020(2) 0.017(2) 0.014(2) 0.0009(19) -0.0008(16) -0.0016(19)
C4 0.0151(19) 0.024(3) 0.013(2) -0.0033(18) -0.0014(15) -0.0001(18)
C5 0.024(2) 0.017(3) 0.012(2) 0.0008(18) -0.0026(17) 0.0013(19)
C6 0.0164(19) 0.023(3) 0.016(2) -0.0014(19) -0.0011(17) -0.0036(18)
C7 0.026(2) 0.028(3) 0.014(2) 0.001(2) 0.0029(18) 0.007(2)
C8 0.021(2) 0.024(3) 0.017(2) 0.004(2) -0.0025(17) 0.0047(19)
C9 0.026(3) 0.035(3) 0.015(2) -0.001(2) 0.0018(19) -0.013(2)
C10 0.0178(19) 0.021(3) 0.014(2) -0.0006(18) -0.0015(16) -0.0015(18)
C11 0.024(2) 0.036(3) 0.017(2) -0.003(2) 0.0000(19) -0.014(2)
C12 0.021(2) 0.021(3) 0.015(2) 0.0011(18) -0.0025(17) 0.0029(19)
C13 0.025(2) 0.029(3) 0.016(2) 0.000(2) 0.0006(18) 0.010(2)

loop_
_atom_type_symbol
_atom_type_description
_atom_type_scat_dispersion_real
_atom_type_scat_dispersion_imag
_atom_type_scat_source
C C 0.0033 0.0016 'International Tables Vol C Tables 4.2.6.8 and 6.1.1.4'
H H 0.0000 0.0000 'International Tables Vol C Tables 4.2.6.8 and 6.1.1.4'
O O 0.0106 0.0060 'International Tables Vol C Tables 4.2.6.8 and 6.1.1.4'
Nd Nd -0.1943 3.0179 'International Tables Vol C Tables 4.2.6.8 and 6.1.1.4'

loop_
_geom_angle_atom_site_label_1
_geom_angle_atom_site_label_2
_geom_angle_atom_site_label_3
_geom_angle
_geom_angle_site_symmetry_1
_geom_angle_site_symmetry_3
O2 Nd1 O5 73.51(13) . .
O2 Nd1 O7 80.07(12) . 8_665
O5 Nd1 O7 85.78(12) . 8_665
O2 Nd1 O4 142.24(12) . .
O5 Nd1 O4 142.51(12) . .
O7 Nd1 O4 90.16(12) 8_665 .
O2 Nd1 O1 123.52(12) . .
O5 Nd1 O1 80.95(12) . .
O7 Nd1 O1 147.32(12) 8_665 .
O4 Nd1 O1 82.74(12) . .
O2 Nd1 O3 72.24(12) . .
O5 Nd1 O3 141.25(11) . .
O7 Nd1 O3 71.01(12) 8_665 .
O4 Nd1 O3 70.09(12) . .
O1 Nd1 O3 134.02(12) . .
O2 Nd1 O6 87.13(12) . 5_556
O5 Nd1 O6 130.61(12) . 5_556
O7 Nd1 O6 135.78(11) 8_665 5_556
O4 Nd1 O6 74.72(12) . 5_556
O1 Nd1 O6 72.78(11) . 5_556
O3 Nd1 O6 64.78(11) . 5_556
O2 Nd1 O6 132.79(12) . 4_556
O5 Nd1 O6 70.80(12) . 4_556
O7 Nd1 O6 67.55(11) 8_665 4_556
O4 Nd1 O6 73.23(12) . 4_556
O1 Nd1 O6 79.88(11) . 4_556
O3 Nd1 O6 123.42(11) . 4_556
O6 Nd1 O6 139.94(15) 5_556 4_556
O2 Nd1 O7 49.36(11) . .
O5 Nd1 O7 69.53(12) . .
O7 Nd1 O7 127.67(13) 8_665 .
O4 Nd1 O7 136.76(11) . .
O1 Nd1 O7 74.74(11) . .
O3 Nd1 O7 100.30(11) . .
O6 Nd1 O7 63.61(10) 5_556 .
O6 Nd1 O7 135.48(10) 4_556 .
O2 Nd1 C3 24.34(12) . .
O5 Nd1 C3 65.31(13) . .
O7 Nd1 C3 102.14(13) 8_665 .
O4 Nd1 C3 151.13(13) . .
O1 Nd1 C3 99.18(13) . .
O3 Nd1 C3 89.17(12) . .
O6 Nd1 C3 78.36(13) 5_556 .
O6 Nd1 C3 135.60(12) 4_556 .
O7 Nd1 C3 25.73(12) . .
C3 O2 Nd1 102.5(3) . .
C1 O3 Nd1 117.2(3) . .
C2 O4 Nd1 154.4(3) 4_456 .
C2 O5 Nd1 158.2(3) . .
C1 O6 Nd1 115.7(3) . 5_556
C1 O6 Nd1 120.0(3) . 4_456
Nd1 O6 Nd1 115.87(12) 5_556 4_456
C3 O7 Nd1 127.3(3) . 8_655
C3 O7 Nd1 84.1(3) . .
Nd1 O7 Nd1 112.15(12) 8_655 .
O3 C1 O6 126.3(4) . .
O3 C1 C1 117.3(5) . 5_556
O6 C1 C1 116.4(5) . 5_556
O5 C2 O4 123.3(4) . 4_556
O5 C2 C4 118.9(4) . .
O4 C2 C4 117.8(4) 4_556 .
O2 C3 O7 120.6(4) . .
O2 C3 C5 119.2(4) . .
O7 C3 C5 120.1(4) . .
O2 C3 Nd1 53.2(2) . .
O7 C3 Nd1 70.2(3) . .
C5 C3 Nd1 158.6(3) . .
C6 C4 C9 120.5(4) . .
C6 C4 C2 120.3(4) . .
C9 C4 C2 119.1(4) . .
C8 C5 C7 120.0(4) . .
C8 C5 C3 118.1(4) . .
C7 C5 C3 121.9(4) . .
C4 C6 C10 120.5(4) . .
C4 C6 H6 119.7 . .
C10 C6 H6 119.7 . .
C13 C7 C5 120.1(5) . .
C13 C7 H7 120.0 . .
C5 C7 H7 120.0 . .
C5 C8 C12 121.0(5) . .
C5 C8 H8 119.5 . .
C12 C8 H8 119.5 . .
C11 C9 C4 120.0(5) . .
C11 C9 H9 120.0 . .
C4 C9 H9 120.0 . .
C6 C10 C13 122.6(4) . 3_656
C6 C10 C12 118.9(4) . 3_656
C13 C10 C12 118.5(4) 3_656 3_656
C9 C11 C12 120.7(5) . 3_656
C9 C11 H11 119.6 . .
C12 C11 H11 119.6 3_656 .
C11 C12 C8 121.9(4) 3_646 .
C11 C12 C10 119.2(4) 3_646 3_646
C8 C12 C10 118.9(4) . 3_646
C7 C13 C10 121.4(5) . 3_646
C7 C13 H13 119.3 . .
C10 C13 H13 119.3 3_646 .

loop_
_geom_bond_atom_site_label_1
_geom_bond_atom_site_label_2
_geom_bond_distance
_geom_bond_site_symmetry_2
Nd1 O2 2.419(4) .
Nd1 O5 2.426(3) .
Nd1 O7 2.443(3) 8_665
Nd1 O4 2.456(3) .
Nd1 O1 2.459(4) .
Nd1 O3 2.496(3) .
Nd1 O6 2.524(3) 5_556
Nd1 O6 2.608(3) 4_556
Nd1 O7 2.792(4) .
Nd1 C3 2.951(5) .
O2 C3 1.246(6) .
O3 C1 1.241(6) .
O4 C2 1.268(5) 4_456
O5 C2 1.255(5) .
O6 C1 1.268(5) .
O6 Nd1 2.524(3) 5_556
O6 Nd1 2.608(3) 4_456
O7 C3 1.288(6) .
O7 Nd1 2.443(3) 8_655
C1 C1 1.556(9) 5_556
C2 O4 1.268(5) 4_556
C2 C4 1.504(6) .
C3 C5 1.490(7) .
C4 C6 1.367(6) .
C4 C9 1.413(7) .
C5 C8 1.378(7) .
C5 C7 1.408(7) .
C6 C10 1.412(6) .
C6 H6 0.9300 .
C7 C13 1.369(7) .
C7 H7 0.9300 .
C8 C12 1.415(7) .
C8 H8 0.9300 .
C9 C11 1.369(7) .
C9 H9 0.9300 .
C10 C13 1.418(7) 3_656
C10 C12 1.422(7) 3_656
C11 C12 1.410(7) 3_656
C11 H11 0.9300 .
C12 C11 1.410(7) 3_646
C12 C10 1.422(7) 3_646
C13 C10 1.418(7) 3_646
C13 H13 0.9300 .
